data_7236968
loop_
_publ_author_name
'Huang, Bin'
'Li, Zijing'
'Yang, Hui'
'Hu, Die'
'Wu, Wenjing'
'Feng, Yan'
'Sun, Yueming'
'Lin, Baoping'
'Jiang, Wei'

_publ_section_title
;
 Bicolour electroluminescence of 2-(carbazol-9-yl)anthraquinone based on a
 solution process
;
_journal_issue 46
_journal_name_full 'Journal of Materials Chemistry C'
_journal_page_first 12031
_journal_paper_doi 10.1039/C7TC04444E
_journal_volume 5
_journal_year 2017
_chemical_formula_sum 'C26 H15 N O2'
_chemical_formula_weight 373.39
_space_group_IT_number 14
_space_group_name_Hall '-P 2yn'
_space_group_name_H-M_alt 'P 1 21/n 1'
_symmetry_cell_setting monoclinic
_symmetry_space_group_name_H-M 'P 1 21/n 1'
_atom_sites_solution_hydrogens geom
_atom_sites_solution_primary direct
_atom_sites_solution_secondary difmap
_audit_creation_method SHELXL-97
_audit_update_record
;
2017-09-12 deposited with the CCDC.
2017-11-03 downloaded from the CCDC.
;
_cell_angle_alpha 90.00
_cell_angle_beta 94.057(2)
_cell_angle_gamma 90.00
_cell_formula_units_Z 4
_cell_length_a 13.7811(8)
_cell_length_b 3.8536(2)
_cell_length_c 35.911(2)
_cell_measurement_reflns_used 5841
_cell_measurement_temperature 173(2)
_cell_measurement_theta_max 27.1891
_cell_measurement_theta_min 2.2742
_cell_volume 1902.34(18)
_computing_structure_refinement 'SHELXL-97 (Sheldrick, 2008)'
_computing_structure_solution 'SHELXS-97 (Sheldrick, 2008)'
_diffrn_ambient_temperature 173(2)
_diffrn_measured_fraction_theta_full 0.995
_diffrn_measured_fraction_theta_max 0.995
_diffrn_measurement_device_type 'Bruker Smart Apex CCD area detector'
_diffrn_radiation_monochromator graphite
_diffrn_radiation_source 'fine-focus sealed tube'
_diffrn_radiation_type MoK\a
_diffrn_radiation_wavelength 0.71073
_diffrn_reflns_av_R_equivalents 0.0000
_diffrn_reflns_av_sigmaI/netI 0.0349
_diffrn_reflns_limit_h_max 17
_diffrn_reflns_limit_h_min -17
_diffrn_reflns_limit_k_max 4
_diffrn_reflns_limit_k_min 0
_diffrn_reflns_limit_l_max 46
_diffrn_reflns_limit_l_min 0
_diffrn_reflns_number 4282
_diffrn_reflns_theta_full 27.44
_diffrn_reflns_theta_max 27.44
_diffrn_reflns_theta_min 2.18
_exptl_absorpt_coefficient_mu 0.089
_exptl_absorpt_correction_T_max 0.7456
_exptl_absorpt_correction_T_min 0.6745
_exptl_absorpt_correction_type analytical
_exptl_crystal_colour red
_exptl_crystal_density_diffrn 1.360
_exptl_crystal_density_method 'not measured'
_exptl_crystal_description plate-like
_exptl_crystal_F_000 808
_exptl_crystal_size_max 0.24
_exptl_crystal_size_mid 0.17
_exptl_crystal_size_min 0.12
_refine_diff_density_max 0.349
_refine_diff_density_min -0.308
_refine_diff_density_rms 0.073
_refine_ls_extinction_method none
_refine_ls_goodness_of_fit_ref 1.599
_refine_ls_hydrogen_treatment mixed
_refine_ls_matrix_type full
_refine_ls_number_parameters 262
_refine_ls_number_reflns 4282
_refine_ls_number_restraints 0
_refine_ls_restrained_S_all 1.599
_refine_ls_R_factor_all 0.0820
_refine_ls_R_factor_gt 0.0685
_refine_ls_shift/su_max 0.000
_refine_ls_shift/su_mean 0.000
_refine_ls_structure_factor_coef Fsqd
_refine_ls_weighting_details 'calc w=1/[\s^2^(Fo^2^)+(0.1000P)^2^+0.0000P] where P=(Fo^2^+2Fc^2^)/3'
_refine_ls_weighting_scheme calc
_refine_ls_wR_factor_gt 0.2107
_refine_ls_wR_factor_ref 0.2159
_reflns_number_gt 3491
_reflns_number_total 4282
_reflns_threshold_expression >2sigma(I)
_cod_data_source_file c7tc04444e3.cif
_cod_data_source_block c:\users\liuguo~1\desktop\1\1\1_a_sq_d
_cod_depositor_comments
;
The following automatic conversions were performed:

data item '_symmetry_cell_setting' value 'Monoclinic' was changed to
'monoclinic' in accordance with the
/home/saulius/struct/COD-crude-data/automatic-downloads/DataCite-retrospective/RSC/depositions/lib/dictionaries/cif_core.dic
dictionary named 'cif_core.dic' version 2.4.2 last updated on
2011-04-26.

Automatic conversion script
Id: cif_fix_values 6909 2019-04-08 15:41:33Z antanas 
;
_cod_original_cell_volume 1902.37(19)
_cod_original_sg_symbol_H-M P21/N
_cod_database_code 7236968

loop_
_symmetry_equiv_pos_as_xyz
'x, y, z'
'-x+1/2, y+1/2, -z+1/2'
'-x, -y, -z'
'x-1/2, -y-1/2, z-1/2'

loop_
_atom_site_label
_atom_site_type_symbol
_atom_site_fract_x
_atom_site_fract_y
_atom_site_fract_z
_atom_site_U_iso_or_equiv
_atom_site_adp_type
_atom_site_occupancy
_atom_site_symmetry_multiplicity
_atom_site_calc_flag
_atom_site_refinement_flags
O1 O 0.34573(10) 1.0136(4) 0.72504(4) 0.0293(4) Uani 1 1 d .
O2 O 0.65376(10) 0.4777(4) 0.80612(4) 0.0295(4) Uani 1 1 d .
N1 N 0.55244(12) 0.4591(4) 0.62977(5) 0.0250(4) Uani 1 1 d .
C1 C 0.63003(15) 0.4970(5) 0.60680(6) 0.0250(5) Uani 1 1 d .
C2 C 0.72362(15) 0.6206(5) 0.61526(6) 0.0284(5) Uani 1 1 d .
H2 H 0.7450 0.6883 0.6399 0.034 Uiso 1 1 calc R
C3 C 0.78448(17) 0.6411(6) 0.58640(6) 0.0336(5) Uani 1 1 d .
H3 H 0.8486 0.7281 0.5914 0.040 Uiso 1 1 calc R
C4 C 0.75469(17) 0.5383(6) 0.55023(7) 0.0364(6) Uani 1 1 d .
H4 H 0.7992 0.5494 0.5312 0.044 Uiso 1 1 calc R
C5 C 0.66093(17) 0.4200(6) 0.54162(6) 0.0342(5) Uani 1 1 d .
H5 H 0.6402 0.3551 0.5168 0.041 Uiso 1 1 calc R
C6 C 0.59744(15) 0.3978(5) 0.57009(6) 0.0265(5) Uani 1 1 d .
C7 C 0.49655(15) 0.3007(5) 0.57097(6) 0.0264(5) Uani 1 1 d .
C8 C 0.42703(17) 0.1833(6) 0.54370(6) 0.0330(5) Uani 1 1 d .
H8 H 0.4435 0.1544 0.5186 0.040 Uiso 1 1 calc R
C9 C 0.33491(16) 0.1104(6) 0.55341(6) 0.0347(5) Uani 1 1 d .
H9 H 0.2873 0.0330 0.5348 0.042 Uiso 1 1 calc R
C10 C 0.31013(16) 0.1480(6) 0.59008(6) 0.0298(5) Uani 1 1 d .
H10 H 0.2459 0.0936 0.5961 0.036 Uiso 1 1 calc R
C11 C 0.37724(15) 0.2633(5) 0.61811(6) 0.0259(5) Uani 1 1 d .
H11 H 0.3603 0.2879 0.6432 0.031 Uiso 1 1 calc R
C12 C 0.47055(14) 0.3414(5) 0.60788(6) 0.0242(5) Uani 1 1 d .
C13 C 0.55941(14) 0.4976(5) 0.66899(5) 0.0227(4) Uani 1 1 d .
C14 C 0.48594(13) 0.6627(5) 0.68682(5) 0.0219(4) Uani 1 1 d .
H14 H 0.4311 0.7536 0.6725 0.026 Uiso 1 1 calc R
C15 C 0.64026(14) 0.3642(5) 0.69003(6) 0.0229(4) Uani 1 1 d .
H15 H 0.6907 0.2514 0.6780 0.028 Uiso 1 1 calc R
C16 C 0.64642(13) 0.3971(5) 0.72842(6) 0.0218(4) Uani 1 1 d .
H16 H 0.7013 0.3057 0.7426 0.026 Uiso 1 1 calc R
C17 C 0.49222(13) 0.6957(5) 0.72550(5) 0.0204(4) Uani 1 1 d .
C18 C 0.57342(13) 0.5620(5) 0.74656(5) 0.0209(4) Uani 1 1 d .
C19 C 0.58266(14) 0.5939(5) 0.78786(5) 0.0222(4) Uani 1 1 d .
C20 C 0.50272(14) 0.7685(5) 0.80643(6) 0.0236(5) Uani 1 1 d .
C21 C 0.42017(14) 0.8965(5) 0.78514(6) 0.0242(5) Uani 1 1 d .
C22 C 0.41334(13) 0.8791(5) 0.74378(6) 0.0231(4) Uani 1 1 d .
C23 C 0.34472(15) 1.0484(5) 0.80326(7) 0.0302(5) Uani 1 1 d .
H23 H 0.2889 1.1342 0.7891 0.036 Uiso 1 1 calc R
C24 C 0.35091(17) 1.0745(6) 0.84179(7) 0.0355(6) Uani 1 1 d .
H24 H 0.2991 1.1764 0.8540 0.043 Uiso 1 1 calc R
C25 C 0.43295(17) 0.9518(6) 0.86274(7) 0.0353(5) Uani 1 1 d .
H25 H 0.4371 0.9728 0.8892 0.042 Uiso 1 1 calc R
C26 C 0.50832(16) 0.7994(6) 0.84506(6) 0.0304(5) Uani 1 1 d .
H26 H 0.5640 0.7158 0.8594 0.036 Uiso 1 1 calc R

loop_
_atom_site_aniso_label
_atom_site_aniso_U_11
_atom_site_aniso_U_22
_atom_site_aniso_U_33
_atom_site_aniso_U_23
_atom_site_aniso_U_13
_atom_site_aniso_U_12
O1 0.0205(7) 0.0273(8) 0.0393(9) 0.0015(6) -0.0042(6) 0.0055(6)
O2 0.0235(8) 0.0335(9) 0.0302(8) 0.0055(6) -0.0067(6) -0.0018(6)
N1 0.0246(9) 0.0230(9) 0.0265(9) -0.0024(7) -0.0050(7) 0.0001(7)
C1 0.0273(11) 0.0189(10) 0.0282(11) 0.0022(8) -0.0029(8) 0.0012(8)
C2 0.0294(11) 0.0218(10) 0.0330(12) -0.0006(8) -0.0036(8) -0.0015(9)
C3 0.0323(12) 0.0274(12) 0.0405(13) 0.0042(9) -0.0014(9) -0.0036(9)
C4 0.0364(13) 0.0373(13) 0.0360(13) 0.0045(10) 0.0061(10) -0.0005(10)
C5 0.0412(13) 0.0325(12) 0.0285(12) -0.0003(9) -0.0010(9) 0.0001(10)
C6 0.0313(11) 0.0183(10) 0.0289(11) -0.0001(8) -0.0043(8) 0.0012(8)
C7 0.0306(11) 0.0186(10) 0.0291(11) -0.0001(8) -0.0052(8) 0.0022(8)
C8 0.0382(13) 0.0295(12) 0.0302(12) -0.0070(9) -0.0071(9) 0.0006(10)
C9 0.0331(12) 0.0318(12) 0.0369(13) -0.0076(10) -0.0147(9) 0.0015(10)
C10 0.0278(11) 0.0228(11) 0.0376(12) 0.0019(9) -0.0068(9) -0.0003(9)
C11 0.0294(11) 0.0182(10) 0.0292(11) 0.0006(8) -0.0053(8) 0.0026(8)
C12 0.0271(10) 0.0152(9) 0.0291(11) 0.0008(7) -0.0066(8) 0.0027(8)
C13 0.0248(10) 0.0170(9) 0.0252(10) 0.0013(7) -0.0054(8) -0.0034(8)
C14 0.0200(9) 0.0149(9) 0.0295(11) 0.0030(7) -0.0079(7) -0.0003(7)
C15 0.0196(9) 0.0184(10) 0.0301(11) -0.0011(8) -0.0028(8) 0.0011(8)
C16 0.0178(9) 0.0157(9) 0.0307(11) 0.0031(8) -0.0070(7) -0.0013(7)
C17 0.0175(9) 0.0126(9) 0.0302(11) 0.0025(7) -0.0045(7) -0.0016(7)
C18 0.0180(9) 0.0157(9) 0.0281(10) 0.0027(7) -0.0056(7) -0.0041(7)
C19 0.0199(9) 0.0176(9) 0.0280(10) 0.0041(8) -0.0053(7) -0.0059(8)
C20 0.0216(10) 0.0189(10) 0.0299(11) 0.0019(8) -0.0014(8) -0.0064(8)
C21 0.0203(10) 0.0157(9) 0.0362(12) -0.0011(8) 0.0000(8) -0.0050(8)
C22 0.0167(9) 0.0145(9) 0.0374(12) 0.0027(8) -0.0033(8) -0.0030(7)
C23 0.0235(11) 0.0222(11) 0.0448(13) -0.0029(9) 0.0030(9) -0.0037(8)
C24 0.0331(12) 0.0280(12) 0.0469(14) -0.0082(10) 0.0131(10) -0.0070(10)
C25 0.0397(13) 0.0346(13) 0.0320(12) -0.0051(9) 0.0048(9) -0.0104(10)
C26 0.0308(12) 0.0275(11) 0.0325(12) 0.0001(9) -0.0008(9) -0.0083(9)

loop_
_atom_type_symbol
_atom_type_description
_atom_type_scat_dispersion_real
_atom_type_scat_dispersion_imag
_atom_type_scat_source
C C 0.0033 0.0016 'International Tables Vol C Tables 4.2.6.8 and 6.1.1.4'
H H 0.0000 0.0000 'International Tables Vol C Tables 4.2.6.8 and 6.1.1.4'
N N 0.0061 0.0033 'International Tables Vol C Tables 4.2.6.8 and 6.1.1.4'
O O 0.0106 0.0060 'International Tables Vol C Tables 4.2.6.8 and 6.1.1.4'

loop_
_geom_angle_atom_site_label_1
_geom_angle_atom_site_label_2
_geom_angle_atom_site_label_3
_geom_angle
C1 N1 C12 108.67(16)
C1 N1 C13 125.04(17)
C12 N1 C13 125.97(17)
C2 C1 N1 129.92(19)
C2 C1 C6 121.69(19)
N1 C1 C6 108.34(17)
C3 C2 C1 117.4(2)
C3 C2 H2 121.3
C1 C2 H2 121.3
C2 C3 C4 122.0(2)
C2 C3 H3 119.0
C4 C3 H3 119.0
C5 C4 C3 120.7(2)
C5 C4 H4 119.6
C3 C4 H4 119.6
C4 C5 C6 118.7(2)
C4 C5 H5 120.6
C6 C5 H5 120.6
C5 C6 C1 119.49(19)
C5 C6 C7 133.5(2)
C1 C6 C7 107.01(18)
C8 C7 C12 119.3(2)
C8 C7 C6 133.1(2)
C12 C7 C6 107.58(18)
C9 C8 C7 119.4(2)
C9 C8 H8 120.3
C7 C8 H8 120.3
C8 C9 C10 120.9(2)
C8 C9 H9 119.5
C10 C9 H9 119.5
C11 C10 C9 121.5(2)
C11 C10 H10 119.2
C9 C10 H10 119.2
C10 C11 C12 117.17(19)
C10 C11 H11 121.4
C12 C11 H11 121.4
C11 C12 N1 129.91(19)
C11 C12 C7 121.69(19)
N1 C12 C7 108.39(18)
C14 C13 C15 119.84(18)
C14 C13 N1 120.47(17)
C15 C13 N1 119.68(18)
C13 C14 C17 120.39(17)
C13 C14 H14 119.8
C17 C14 H14 119.8
C16 C15 C13 119.72(18)
C16 C15 H15 120.1
C13 C15 H15 120.1
C15 C16 C18 120.95(17)
C15 C16 H16 119.5
C18 C16 H16 119.5
C14 C17 C18 119.68(18)
C14 C17 C22 119.22(16)
C18 C17 C22 121.09(18)
C16 C18 C17 119.42(18)
C16 C18 C19 119.48(17)
C17 C18 C19 121.10(18)
O2 C19 C18 120.90(18)
O2 C19 C20 121.00(18)
C18 C19 C20 118.10(16)
C26 C20 C21 119.73(19)
C26 C20 C19 119.71(18)
C21 C20 C19 120.55(18)
C23 C21 C20 119.5(2)
C23 C21 C22 119.34(19)
C20 C21 C22 121.16(18)
O1 C22 C21 121.52(18)
O1 C22 C17 120.65(18)
C21 C22 C17 117.83(16)
C24 C23 C21 120.1(2)
C24 C23 H23 119.9
C21 C23 H23 119.9
C23 C24 C25 120.3(2)
C23 C24 H24 119.8
C25 C24 H24 119.8
C26 C25 C24 120.1(2)
C26 C25 H25 120.0
C24 C25 H25 120.0
C25 C26 C20 120.2(2)
C25 C26 H26 119.9
C20 C26 H26 119.9

loop_
_geom_bond_atom_site_label_1
_geom_bond_atom_site_label_2
_geom_bond_distance
O1 C22 1.225(2)
O2 C19 1.225(2)
N1 C1 1.404(3)
N1 C12 1.404(3)
N1 C13 1.413(3)
C1 C2 1.388(3)
C1 C6 1.415(3)
C2 C3 1.381(3)
C2 H2 0.9500
C3 C4 1.392(3)
C3 H3 0.9500
C4 C5 1.384(3)
C4 H4 0.9500
C5 C6 1.394(3)
C5 H5 0.9500
C6 C7 1.442(3)
C7 C8 1.396(3)
C7 C12 1.406(3)
C8 C9 1.369(3)
C8 H8 0.9500
C9 C10 1.391(3)
C9 H9 0.9500
C10 C11 1.391(3)
C10 H10 0.9500
C11 C12 1.395(3)
C11 H11 0.9500
C13 C14 1.390(3)
C13 C15 1.399(3)
C14 C17 1.391(3)
C14 H14 0.9500
C15 C16 1.381(3)
C15 H15 0.9500
C16 C18 1.390(3)
C16 H16 0.9500
C17 C18 1.404(3)
C17 C22 1.488(3)
C18 C19 1.485(3)
C19 C20 1.488(3)
C20 C26 1.389(3)
C20 C21 1.414(3)
C21 C23 1.394(3)
C21 C22 1.483(3)
C23 C24 1.384(3)
C23 H23 0.9500
C24 C25 1.396(3)
C24 H24 0.9500
C25 C26 1.386(3)
C25 H25 0.9500
C26 H26 0.9500
